data_4506041
loop_
_publ_author_name
'Singh, Devendra'
'Baruah, Jubaraj B.'

_publ_section_title
;
 Metal(II) Complexes Derived from Conformation Flexible Cyclic Imide
 Tethered Carboxylic Acids: Syntheses, Supramolecular Structures, and
 Molecular Properties
;
_journal_issue 4
_journal_name_full 'Crystal Growth &amp; Design'
_journal_page_first 2109
_journal_paper_doi 10.1021/cg300113f
_journal_volume 12
_journal_year 2012
_chemical_formula_sum 'C42 H44 Cu N4 O9'
_chemical_formula_weight 812.36
_chemical_name_systematic
; 
 ? 
;
_space_group_IT_number 15
_symmetry_cell_setting monoclinic
_symmetry_space_group_name_Hall '-C 2yc'
_symmetry_space_group_name_H-M 'C 1 2/c 1'
_atom_sites_solution_hydrogens geom
_atom_sites_solution_primary direct
_atom_sites_solution_secondary difmap
_audit_creation_method SHELXL-97
_cell_angle_alpha 90.00
_cell_angle_beta 114.536(6)
_cell_angle_gamma 90.00
_cell_formula_units_Z 4
_cell_length_a 30.798(2)
_cell_length_b 5.6340(4)
_cell_length_c 24.491(2)
_cell_measurement_reflns_used 9964
_cell_measurement_temperature 296(2)
_cell_measurement_theta_max 26.94
_cell_measurement_theta_min 2.66
_cell_volume 3865.8(5)
_computing_cell_refinement 'Bruker SMART'
_computing_data_collection 'Bruker SMART'
_computing_data_reduction 'Bruker SAINT'
_computing_molecular_graphics 'Bruker SHELXTL'
_computing_publication_material 'Bruker SHELXTL'
_computing_structure_refinement 'SHELXL-97 (Sheldrick, 1997)'
_computing_structure_solution 'SHELXS-97 (Sheldrick, 1990)'
_diffrn_ambient_temperature 296(2)
_diffrn_measured_fraction_theta_full 0.994
_diffrn_measured_fraction_theta_max 0.994
_diffrn_measurement_device_type 'CCD area detector'
_diffrn_measurement_method 'phi and omega scans'
_diffrn_radiation_monochromator graphite
_diffrn_radiation_source 'fine-focus sealed tube'
_diffrn_radiation_type MoK\a
_diffrn_radiation_wavelength 0.71073
_diffrn_reflns_av_R_equivalents 0.0630
_diffrn_reflns_av_sigmaI/netI 0.0350
_diffrn_reflns_limit_h_max 39
_diffrn_reflns_limit_h_min -38
_diffrn_reflns_limit_k_max 7
_diffrn_reflns_limit_k_min -7
_diffrn_reflns_limit_l_max 31
_diffrn_reflns_limit_l_min -31
_diffrn_reflns_number 20843
_diffrn_reflns_theta_full 27.06
_diffrn_reflns_theta_max 27.06
_diffrn_reflns_theta_min 1.45
_exptl_absorpt_coefficient_mu 0.627
_exptl_absorpt_correction_type none
_exptl_crystal_colour blue
_exptl_crystal_density_diffrn 1.396
_exptl_crystal_density_method 'not measured'
_exptl_crystal_description Needles
_exptl_crystal_F_000 1700
_exptl_crystal_size_max 0.30
_exptl_crystal_size_mid 0.26
_exptl_crystal_size_min 0.20
_refine_diff_density_max 0.324
_refine_diff_density_min -0.452
_refine_diff_density_rms 0.048
_refine_ls_extinction_method none
_refine_ls_goodness_of_fit_ref 1.054
_refine_ls_hydrogen_treatment constr
_refine_ls_matrix_type full
_refine_ls_number_parameters 254
_refine_ls_number_reflns 4229
_refine_ls_number_restraints 0
_refine_ls_restrained_S_all 1.054
_refine_ls_R_factor_all 0.0388
_refine_ls_R_factor_gt 0.0331
_refine_ls_shift/su_max 0.000
_refine_ls_shift/su_mean 0.000
_refine_ls_structure_factor_coef Fsqd
_refine_ls_weighting_details 'calc w=1/[\s^2^(Fo^2^)+(0.0461P)^2^+1.8258P] where P=(Fo^2^+2Fc^2^)/3'
_refine_ls_weighting_scheme calc
_refine_ls_wR_factor_gt 0.0918
_refine_ls_wR_factor_ref 0.0945
_reflns_number_gt 3591
_reflns_number_total 4229
_reflns_threshold_expression >2sigma(I)
_cod_data_source_file cg300113f_si_003.cif
_cod_data_source_block thtchcu
_cod_depositor_comments
;
The following automatic conversions were performed:

'_symmetry_cell_setting' value 'Monoclinic' changed to 'monoclinic'
according to /home/saulius/struct/CIF-dictionaries/cif_core.dic
dictionary named 'cif_core.dic' version 2.4.1 from 2010-06-29.

Automatic conversion script
Id: cif_fix_values 1715 2011-07-08 13:25:40Z adriana 
;
_cod_original_sg_symbol_H-M C2/c
_cod_database_code 4506041

loop_
_symmetry_equiv_pos_as_xyz
'x, y, z'
'-x, y, -z+1/2'
'x+1/2, y+1/2, z'
'-x+1/2, y+1/2, -z+1/2'
'-x, -y, -z'
'x, -y, z-1/2'
'-x+1/2, -y+1/2, -z'
'x+1/2, -y+1/2, z-1/2'

loop_
_atom_site_label
_atom_site_type_symbol
_atom_site_fract_x
_atom_site_fract_y
_atom_site_fract_z
_atom_site_U_iso_or_equiv
_atom_site_adp_type
_atom_site_occupancy
_atom_site_symmetry_multiplicity
_atom_site_calc_flag
_atom_site_refinement_flags
Cu1 Cu 0.0000 0.28365(5) 0.2500 0.03830(11) Uani 1 2 d S
O4 O 0.15551(5) 0.6565(2) 0.03607(6) 0.0539(3) Uani 1 1 d .
O3 O 0.24687(4) -0.0152(2) 0.08956(5) 0.0485(3) Uani 1 1 d .
O2 O 0.06354(5) -0.0998(2) 0.22814(8) 0.0647(4) Uani 1 1 d .
O1 O 0.06687(4) 0.2705(2) 0.25948(6) 0.0476(3) Uani 1 1 d .
O5 O 0.0000 0.6655(3) 0.2500 0.0847(8) Uani 1 2 d S
H5A H -0.0205 0.7295 0.2526 0.127 Uiso 1 1 d R
N1 N 0.20506(5) 0.3361(2) 0.07780(6) 0.0366(3) Uani 1 1 d .
N2 N -0.02059(5) 0.2609(2) 0.15999(7) 0.0439(3) Uani 1 1 d .
C9 C 0.19751(7) -0.0111(3) -0.05215(8) 0.0459(4) Uani 1 1 d .
H9 H 0.2155 -0.1496 -0.0415 0.055 Uiso 1 1 calc R
C10 C 0.17074(7) 0.0492(4) -0.11177(8) 0.0540(5) Uani 1 1 d .
H10 H 0.1709 -0.0519 -0.1417 0.065 Uiso 1 1 calc R
C11 C 0.14387(7) 0.2544(4) -0.12806(8) 0.0538(5) Uani 1 1 d .
H11 H 0.1264 0.2886 -0.1685 0.065 Uiso 1 1 calc R
C12 C 0.14258(7) 0.4101(3) -0.08493(8) 0.0478(4) Uani 1 1 d .
H12 H 0.1247 0.5490 -0.0956 0.057 Uiso 1 1 calc R
C13 C 0.16908(6) 0.3503(3) -0.02530(7) 0.0383(4) Uani 1 1 d .
C8 C 0.19609(6) 0.1449(3) -0.00920(7) 0.0377(3) Uani 1 1 d .
C7 C 0.22000(6) 0.1329(3) 0.05775(7) 0.0375(3) Uani 1 1 d .
C14 C 0.17410(6) 0.4748(3) 0.03058(7) 0.0389(4) Uani 1 1 d .
C6 C 0.21745(6) 0.3930(3) 0.14072(7) 0.0400(4) Uani 1 1 d .
H6A H 0.2276 0.5574 0.1481 0.048 Uiso 1 1 calc R
H6B H 0.2440 0.2944 0.1660 0.048 Uiso 1 1 calc R
C5 C 0.17548(6) 0.3541(3) 0.15777(7) 0.0372(3) Uani 1 1 d .
H5 H 0.1499 0.4630 0.1337 0.045 Uiso 1 1 calc R
C15 C 0.18963(6) 0.4131(3) 0.22358(7) 0.0420(4) Uani 1 1 d .
H15A H 0.2008 0.5759 0.2311 0.050 Uiso 1 1 calc R
H15B H 0.2157 0.3106 0.2483 0.050 Uiso 1 1 calc R
C16 C 0.14779(6) 0.3819(3) 0.24144(8) 0.0429(4) Uani 1 1 d .
H16A H 0.1589 0.4091 0.2842 0.051 Uiso 1 1 calc R
H16B H 0.1235 0.4995 0.2207 0.051 Uiso 1 1 calc R
C2 C 0.12607(6) 0.1365(3) 0.22636(7) 0.0376(3) Uani 1 1 d .
H2 H 0.1504 0.0231 0.2511 0.045 Uiso 1 1 calc R
C3 C 0.11312(7) 0.0733(4) 0.16033(8) 0.0491(4) Uani 1 1 d .
H3A H 0.1021 -0.0898 0.1530 0.059 Uiso 1 1 calc R
H3B H 0.0873 0.1748 0.1346 0.059 Uiso 1 1 calc R
C4 C 0.15594(7) 0.1036(3) 0.14476(8) 0.0497(4) Uani 1 1 d .
H4A H 0.1807 -0.0078 0.1680 0.060 Uiso 1 1 calc R
H4B H 0.1464 0.0684 0.1026 0.060 Uiso 1 1 calc R
C1 C 0.08198(6) 0.0978(3) 0.23907(7) 0.0392(4) Uani 1 1 d .
C21 C -0.00585(8) 0.4230(4) 0.13151(10) 0.0590(5) Uani 1 1 d .
H21 H 0.0133 0.5473 0.1535 0.071 Uiso 1 1 calc R
C20 C -0.01817(10) 0.4117(5) 0.07062(11) 0.0754(7) Uani 1 1 d .
H20 H -0.0076 0.5276 0.0519 0.090 Uiso 1 1 calc R
C19 C -0.04599(9) 0.2289(5) 0.03802(11) 0.0776(7) Uani 1 1 d .
H19 H -0.0548 0.2190 -0.0031 0.093 Uiso 1 1 calc R
C18 C -0.06081(8) 0.0595(5) 0.06701(10) 0.0722(6) Uani 1 1 d .
H18 H -0.0795 -0.0678 0.0460 0.087 Uiso 1 1 calc R
C17 C -0.04740(7) 0.0825(4) 0.12773(9) 0.0540(5) Uani 1 1 d .
H17 H -0.0575 -0.0319 0.1472 0.065 Uiso 1 1 calc R

loop_
_atom_site_aniso_label
_atom_site_aniso_U_11
_atom_site_aniso_U_22
_atom_site_aniso_U_33
_atom_site_aniso_U_23
_atom_site_aniso_U_13
_atom_site_aniso_U_12
Cu1 0.03773(17) 0.03469(16) 0.05431(19) 0.000 0.03091(14) 0.000
O4 0.0608(8) 0.0478(7) 0.0548(8) -0.0002(6) 0.0256(7) 0.0084(6)
O3 0.0464(7) 0.0529(7) 0.0465(7) 0.0070(6) 0.0194(6) 0.0075(6)
O2 0.0667(9) 0.0409(7) 0.1137(12) 0.0068(7) 0.0645(9) -0.0027(6)
O1 0.0381(6) 0.0581(8) 0.0580(7) -0.0107(6) 0.0313(6) -0.0013(5)
O5 0.0917(16) 0.0326(10) 0.182(3) 0.000 0.1086(19) 0.000
N1 0.0376(7) 0.0461(8) 0.0320(6) 0.0002(5) 0.0204(6) -0.0011(6)
N2 0.0381(7) 0.0440(8) 0.0572(9) 0.0090(6) 0.0275(7) 0.0048(6)
C9 0.0503(10) 0.0479(10) 0.0468(10) -0.0064(7) 0.0274(8) -0.0091(8)
C10 0.0648(12) 0.0637(12) 0.0400(9) -0.0130(8) 0.0282(9) -0.0225(10)
C11 0.0581(11) 0.0674(13) 0.0335(9) 0.0016(8) 0.0167(8) -0.0234(10)
C12 0.0460(9) 0.0521(11) 0.0421(9) 0.0088(8) 0.0151(8) -0.0091(8)
C13 0.0388(8) 0.0426(9) 0.0367(8) 0.0015(7) 0.0191(7) -0.0079(7)
C8 0.0373(8) 0.0445(9) 0.0359(8) -0.0002(7) 0.0199(7) -0.0078(7)
C7 0.0339(8) 0.0448(9) 0.0394(8) 0.0015(7) 0.0209(7) -0.0042(7)
C14 0.0378(8) 0.0419(9) 0.0412(8) 0.0023(7) 0.0205(7) -0.0039(7)
C6 0.0373(8) 0.0543(10) 0.0332(8) -0.0040(7) 0.0194(7) -0.0080(7)
C5 0.0359(8) 0.0468(9) 0.0339(8) -0.0029(7) 0.0195(7) -0.0052(7)
C15 0.0418(9) 0.0527(10) 0.0381(8) -0.0103(7) 0.0231(7) -0.0130(7)
C16 0.0498(10) 0.0470(9) 0.0440(9) -0.0077(7) 0.0315(8) -0.0047(8)
C2 0.0382(8) 0.0404(8) 0.0428(8) 0.0026(7) 0.0253(7) 0.0028(7)
C3 0.0512(10) 0.0569(11) 0.0502(10) -0.0157(8) 0.0320(9) -0.0212(8)
C4 0.0593(11) 0.0555(11) 0.0499(10) -0.0179(8) 0.0383(9) -0.0175(9)
C1 0.0376(8) 0.0454(9) 0.0427(9) 0.0099(7) 0.0247(7) 0.0052(7)
C21 0.0674(13) 0.0563(12) 0.0669(13) 0.0105(10) 0.0414(11) -0.0011(10)
C20 0.0875(17) 0.0837(17) 0.0703(15) 0.0224(13) 0.0481(14) 0.0004(14)
C19 0.0696(15) 0.111(2) 0.0520(13) 0.0127(13) 0.0248(11) 0.0050(14)
C18 0.0591(13) 0.0879(17) 0.0597(13) 0.0002(12) 0.0149(11) -0.0108(12)
C17 0.0440(10) 0.0604(12) 0.0571(11) 0.0095(9) 0.0206(9) -0.0020(9)

loop_
_atom_type_symbol
_atom_type_description
_atom_type_scat_dispersion_real
_atom_type_scat_dispersion_imag
_atom_type_scat_source
C C 0.0033 0.0016 'International Tables Vol C Tables 4.2.6.8 and 6.1.1.4'
H H 0.0000 0.0000 'International Tables Vol C Tables 4.2.6.8 and 6.1.1.4'
Cu Cu 0.3201 1.2651 'International Tables Vol C Tables 4.2.6.8 and 6.1.1.4'
N N 0.0061 0.0033 'International Tables Vol C Tables 4.2.6.8 and 6.1.1.4'
O O 0.0106 0.0060 'International Tables Vol C Tables 4.2.6.8 and 6.1.1.4'

loop_
_geom_angle_atom_site_label_1
_geom_angle_atom_site_label_2
_geom_angle_atom_site_label_3
_geom_angle
_geom_angle_site_symmetry_1
_geom_angle_site_symmetry_3
O1 Cu1 O1 175.71(7) 2 .
O1 Cu1 N2 91.70(6) 2 .
O1 Cu1 N2 88.03(6) . .
O1 Cu1 N2 88.03(6) 2 2
O1 Cu1 N2 91.70(6) . 2
N2 Cu1 N2 172.75(8) . 2
O1 Cu1 O5 92.15(4) 2 .
O1 Cu1 O5 92.15(4) . .
N2 Cu1 O5 93.62(4) . .
N2 Cu1 O5 93.62(4) 2 .
C1 O1 Cu1 121.20(11) . .
Cu1 O5 H5A 118.6 . .
C14 N1 C7 112.31(13) . .
C14 N1 C6 122.78(14) . .
C7 N1 C6 124.79(14) . .
C17 N2 C21 117.82(18) . .
C17 N2 Cu1 121.96(12) . .
C21 N2 Cu1 120.18(14) . .
C8 C9 C10 116.82(18) . .
C8 C9 H9 121.6 . .
C10 C9 H9 121.6 . .
C11 C10 C9 122.12(18) . .
C11 C10 H10 118.9 . .
C9 C10 H10 118.9 . .
C10 C11 C12 120.87(17) . .
C10 C11 H11 119.6 . .
C12 C11 H11 119.6 . .
C11 C12 C13 117.26(18) . .
C11 C12 H12 121.4 . .
C13 C12 H12 121.4 . .
C8 C13 C12 121.66(16) . .
C8 C13 C14 108.16(14) . .
C12 C13 C14 130.18(17) . .
C13 C8 C9 121.27(15) . .
C13 C8 C7 108.34(14) . .
C9 C8 C7 130.39(16) . .
O3 C7 N1 125.34(15) . .
O3 C7 C8 129.33(16) . .
N1 C7 C8 105.34(13) . .
O4 C14 N1 125.15(15) . .
O4 C14 C13 129.00(16) . .
N1 C14 C13 105.84(14) . .
N1 C6 C5 112.11(12) . .
N1 C6 H6A 109.2 . .
C5 C6 H6A 109.2 . .
N1 C6 H6B 109.2 . .
C5 C6 H6B 109.2 . .
H6A C6 H6B 107.9 . .
C4 C5 C15 109.88(13) . .
C4 C5 C6 112.50(14) . .
C15 C5 C6 110.80(13) . .
C4 C5 H5 107.8 . .
C15 C5 H5 107.8 . .
C6 C5 H5 107.8 . .
C5 C15 C16 111.86(13) . .
C5 C15 H15A 109.2 . .
C16 C15 H15A 109.2 . .
C5 C15 H15B 109.2 . .
C16 C15 H15B 109.2 . .
H15A C15 H15B 107.9 . .
C2 C16 C15 111.96(13) . .
C2 C16 H16A 109.2 . .
C15 C16 H16A 109.2 . .
C2 C16 H16B 109.2 . .
C15 C16 H16B 109.2 . .
H16A C16 H16B 107.9 . .
C16 C2 C1 114.86(13) . .
C16 C2 C3 111.30(13) . .
C1 C2 C3 108.45(13) . .
C16 C2 H2 107.3 . .
C1 C2 H2 107.3 . .
C3 C2 H2 107.3 . .
C4 C3 C2 111.28(14) . .
C4 C3 H3A 109.4 . .
C2 C3 H3A 109.4 . .
C4 C3 H3B 109.4 . .
C2 C3 H3B 109.4 . .
H3A C3 H3B 108.0 . .
C5 C4 C3 111.14(15) . .
C5 C4 H4A 109.4 . .
C3 C4 H4A 109.4 . .
C5 C4 H4B 109.4 . .
C3 C4 H4B 109.4 . .
H4A C4 H4B 108.0 . .
O2 C1 O1 124.72(15) . .
O2 C1 C2 117.02(15) . .
O1 C1 C2 118.25(15) . .
N2 C21 C20 122.1(2) . .
N2 C21 H21 118.9 . .
C20 C21 H21 118.9 . .
C19 C20 C21 119.4(2) . .
C19 C20 H20 120.3 . .
C21 C20 H20 120.3 . .
C20 C19 C18 118.9(2) . .
C20 C19 H19 120.5 . .
C18 C19 H19 120.5 . .
C17 C18 C19 118.5(2) . .
C17 C18 H18 120.7 . .
C19 C18 H18 120.7 . .
N2 C17 C18 123.16(19) . .
N2 C17 H17 118.4 . .
C18 C17 H17 118.4 . .

loop_
_geom_bond_atom_site_label_1
_geom_bond_atom_site_label_2
_geom_bond_distance
_geom_bond_site_symmetry_2
Cu1 O1 1.9757(11) 2
Cu1 O1 1.9757(11) .
Cu1 N2 2.0290(16) .
Cu1 N2 2.0290(16) 2
Cu1 O5 2.1514(19) .
O4 C14 1.207(2) .
O3 C7 1.206(2) .
O2 C1 1.228(2) .
O1 C1 1.268(2) .
O5 H5A 0.7539 .
N1 C14 1.393(2) .
N1 C7 1.397(2) .
N1 C6 1.4612(19) .
N2 C17 1.332(3) .
N2 C21 1.338(2) .
C9 C8 1.385(2) .
C9 C10 1.388(3) .
C9 H9 0.9300 .
C10 C11 1.380(3) .
C10 H10 0.9300 .
C11 C12 1.386(3) .
C11 H11 0.9300 .
C12 C13 1.386(2) .
C12 H12 0.9300 .
C13 C8 1.383(2) .
C13 C14 1.488(2) .
C8 C7 1.494(2) .
C6 C5 1.530(2) .
C6 H6A 0.9700 .
C6 H6B 0.9700 .
C5 C4 1.515(2) .
C5 C15 1.521(2) .
C5 H5 0.9800 .
C15 C16 1.533(2) .
C15 H15A 0.9700 .
C15 H15B 0.9700 .
C16 C2 1.514(2) .
C16 H16A 0.9700 .
C16 H16B 0.9700 .
C2 C1 1.529(2) .
C2 C3 1.538(2) .
C2 H2 0.9800 .
C3 C4 1.527(2) .
C3 H3A 0.9700 .
C3 H3B 0.9700 .
C4 H4A 0.9700 .
C4 H4B 0.9700 .
C21 C20 1.379(3) .
C21 H21 0.9300 .
C20 C19 1.365(4) .
C20 H20 0.9300 .
C19 C18 1.376(3) .
C19 H19 0.9300 .
C18 C17 1.374(3) .
C18 H18 0.9300 .
C17 H17 0.9300 .
